data_4341369
loop_
_publ_author_name
'Mart\'in, Carmen'
'Whiteoak, Christopher J.'
'Martin, Eddy'
'Escudero-Ad\'an, Eduardo C'
'Gal\'an-Mascar\'os, Jos\'e Ram\'on'
'Kleij, Arjan W.'

_publ_section_title
;
 Synthesis and Structural Features of Co(II) and Co(III) Complexes
 Supported by Aminotrisphenolate Ligand Scaffolds.
;
_journal_issue 21
_journal_name_full 'Inorganic chemistry'
_journal_page_first 11675
_journal_page_last 11681
_journal_paper_doi 10.1021/ic501883z
_journal_volume 53
_journal_year 2014
_chemical_formula_sum 'C52 H76 Co N3 O3'
_chemical_formula_weight 850.08
_chemical_name_systematic
;
 ?
;
_space_group_IT_number 14
_space_group_name_Hall '-P 2ybc'
_symmetry_cell_setting monoclinic
_symmetry_space_group_name_Hall '-P 2ybc'
_symmetry_space_group_name_H-M 'P 1 21/c 1'
_atom_sites_solution_hydrogens geom
_audit_creation_method SHELXL-2012
_cell_angle_alpha 90
_cell_angle_beta 115.374(8)
_cell_angle_gamma 90
_cell_formula_units_Z 4
_cell_length_a 18.261(6)
_cell_length_b 15.916(5)
_cell_length_c 18.739(6)
_cell_measurement_reflns_used 1229
_cell_measurement_temperature 100(2)
_cell_measurement_theta_max 18.77
_cell_measurement_theta_min 2.18
_cell_volume 4921(3)
_computing_cell_refinement 'Bruker APEX2 v2011.4-0'
_computing_data_collection 'Bruker APEX2 v2011.4-0'
_computing_data_reduction 'Bruker SAINT V7.60A'
_computing_molecular_graphics 'Bruker SHELXTL'
_computing_publication_material 'Bruker SHELXTL'
_computing_structure_refinement 'SHELXL-2012 (Sheldrick, 2012)'
_computing_structure_solution Sir2011
_diffrn_ambient_temperature 100(2)
_diffrn_detector_area_resol_mean 512
_diffrn_detector_type '4K CCD area detector APEX II'
_diffrn_measured_fraction_theta_full 0.995
_diffrn_measured_fraction_theta_max 0.995
_diffrn_measurement_device_type 'APEX DUO Kappa 4-axis goniometer'
_diffrn_measurement_method
;
 Fullsphere data collection, phi and omega scans
;
_diffrn_measurement_specimen_support 'magnetic support with MicroMount'
_diffrn_radiation_monochromator 'Quazar MX Multilayer Optics'
_diffrn_radiation_type MoK\a
_diffrn_radiation_wavelength 0.71073
_diffrn_reflns_av_R_equivalents 0.1359
_diffrn_reflns_av_unetI/netI 0.2717
_diffrn_reflns_Laue_measured_fraction_full 0.995
_diffrn_reflns_Laue_measured_fraction_max 0.995
_diffrn_reflns_limit_h_max 15
_diffrn_reflns_limit_h_min -21
_diffrn_reflns_limit_k_max 14
_diffrn_reflns_limit_k_min -18
_diffrn_reflns_limit_l_max 21
_diffrn_reflns_limit_l_min -15
_diffrn_reflns_number 19956
_diffrn_reflns_point_group_measured_fraction_full 0.995
_diffrn_reflns_point_group_measured_fraction_max 0.995
_diffrn_reflns_theta_full 24.666
_diffrn_reflns_theta_max 24.666
_diffrn_reflns_theta_min 1.756
_diffrn_source 'Microfocus source E025 IuS'
_diffrn_source_current 0.6
_diffrn_source_power 50
_diffrn_source_size '0.2 mm x 0.2 mm fine focus'
_diffrn_source_type 'Bruker APEX DUO'
_exptl_absorpt_coefficient_mu 0.391
_exptl_absorpt_correction_T_max 0.996
_exptl_absorpt_correction_T_min 0.773
_exptl_absorpt_correction_type empirical
_exptl_absorpt_process_details
; 
 SADABS Version 2008/1 Bruker-Nonius
 Blessing, Acta Cryst. (1995) A51 33-38
;
_exptl_crystal_colour purple
_exptl_crystal_density_diffrn 1.147
_exptl_crystal_description square
_exptl_crystal_F_000 1840
_exptl_crystal_size_max 0.10
_exptl_crystal_size_mid 0.10
_exptl_crystal_size_min 0.01
_refine_diff_density_max 0.508
_refine_diff_density_min -0.841
_refine_diff_density_rms 0.102
_refine_ls_extinction_method none
_refine_ls_goodness_of_fit_ref 0.964
_refine_ls_hydrogen_treatment constr
_refine_ls_matrix_type full
_refine_ls_number_parameters 552
_refine_ls_number_reflns 8300
_refine_ls_number_restraints 0
_refine_ls_restrained_S_all 0.964
_refine_ls_R_factor_all 0.2301
_refine_ls_R_factor_gt 0.0720
_refine_ls_shift/su_max 0.000
_refine_ls_shift/su_mean 0.000
_refine_ls_structure_factor_coef Fsqd
_refine_ls_weighting_details
;
 w=1/[\s^2^(Fo^2^)+(0.0818P)^2^]
 where P=(Fo^2^+2Fc^2^)/3
;
_refine_ls_weighting_scheme calc
_refine_ls_wR_factor_gt 0.1362
_refine_ls_wR_factor_ref 0.2112
_reflns_Friedel_coverage 0.000
_reflns_number_gt 3416
_reflns_number_total 8300
_reflns_threshold_expression >2sigma(I)
_cod_data_source_file ic501883z_si_005.cif
_cod_data_source_block mo_C123_0m
_cod_depositor_comments
;
The following automatic conversions were performed:

'_symmetry_cell_setting' value 'Monoclinic' changed to 'monoclinic'
according to
/home/saulius/struct/COD-crude-data--automatic-downloads/rss-feeds/ACS/lib/dictionaries/cif_core.dic
dictionary named 'cif_core.dic' version 2.4.2 from 2011-04-26.

Automatic conversion script
Id: cif_fix_values 2827 2014-09-09 07:05:25Z andrius 

 Adding full bibliography for 4341366--4341372.cif.
;
_cod_original_sg_symbol_H-M P2(1)/c
_cod_database_code 4341369
_shelx_space_group_comment
;
The symmetry employed for this shelxl refinement is uniquely defined
by the following loop, which should always be used as a source of
symmetry information in preference to the above space-group names.
They are only intended as comments.
;
_shelx_estimated_absorpt_t_min 0.962
_shelx_estimated_absorpt_t_max 0.996
_shelxl_version_number 2012-9

loop_
_space_group_symop_operation_xyz
'x, y, z'
'-x, y+1/2, -z+1/2'
'-x, -y, -z'
'x, -y-1/2, z-1/2'

loop_
_atom_site_label
_atom_site_type_symbol
_atom_site_fract_x
_atom_site_fract_y
_atom_site_fract_z
_atom_site_U_iso_or_equiv
_atom_site_adp_type
_atom_site_occupancy
_atom_site_site_symmetry_order
_atom_site_calc_flag
_atom_site_refinement_flags_posn
_atom_site_refinement_flags_adp
Co1 Co 0.69926(6) 0.98588(5) 0.76788(5) 0.0212(3) Uani 1 1 d . .
N1 N 0.7185(3) 0.9270(3) 0.8653(3) 0.0148(13) Uani 1 1 d . .
N2 N 0.6793(4) 1.0429(3) 0.6667(3) 0.0237(14) Uani 1 1 d . .
N3 N 0.6474(4) 1.1495(4) 0.4499(4) 0.0364(17) Uani 1 1 d . .
O1 O 0.7473(3) 0.8997(2) 0.7336(2) 0.0228(12) Uani 1 1 d . .
O2 O 0.5866(3) 0.9933(2) 0.7394(2) 0.0195(11) Uani 1 1 d . .
O3 O 0.7668(3) 1.0770(2) 0.8225(3) 0.0222(12) Uani 1 1 d . .
C1 C 0.7987(4) 0.8833(4) 0.8967(4) 0.0178(16) Uani 1 1 d . .
H1A H 0.8123 0.8634 0.9510 0.021 Uiso 1 1 calc R U
H1B H 0.8410 0.9239 0.8996 0.021 Uiso 1 1 calc R U
C2 C 0.6504(4) 0.8633(4) 0.8453(4) 0.0193(17) Uani 1 1 d . .
H2A H 0.6427 0.8333 0.7963 0.023 Uiso 1 1 calc R U
H2B H 0.6662 0.8214 0.8883 0.023 Uiso 1 1 calc R U
C3 C 0.7175(4) 0.9886(4) 0.9255(4) 0.0160(15) Uani 1 1 d . .
H3A H 0.6670 1.0220 0.9018 0.019 Uiso 1 1 calc R U
H3B H 0.7167 0.9571 0.9707 0.019 Uiso 1 1 calc R U
C4 C 0.7993(4) 0.8095(4) 0.8464(4) 0.0185(16) Uani 1 1 d . .
C5 C 0.7740(4) 0.8228(4) 0.7656(4) 0.0168(16) Uani 1 1 d . .
C6 C 0.7792(4) 0.7565(4) 0.7172(4) 0.0196(17) Uani 1 1 d . .
C7 C 0.8087(4) 0.6800(4) 0.7539(4) 0.0256(18) Uani 1 1 d . .
H7 H 0.8134 0.6352 0.7226 0.031 Uiso 1 1 calc R U
C8 C 0.8322(4) 0.6648(4) 0.8349(4) 0.0190(16) Uani 1 1 d . .
C9 C 0.8264(4) 0.7300(4) 0.8800(4) 0.0193(16) Uani 1 1 d . .
H9 H 0.8408 0.7214 0.9346 0.023 Uiso 1 1 calc R U
C10 C 0.7490(5) 0.7689(4) 0.6273(4) 0.0261(19) Uani 1 1 d . .
C11 C 0.6595(5) 0.7947(4) 0.5889(4) 0.034(2) Uani 1 1 d . .
H11A H 0.6527 0.8475 0.6122 0.051 Uiso 1 1 calc R U
H11B H 0.6268 0.7507 0.5980 0.051 Uiso 1 1 calc R U
H11C H 0.6417 0.8022 0.5320 0.051 Uiso 1 1 calc R U
C12 C 0.8001(5) 0.8357(4) 0.6106(4) 0.037(2) Uani 1 1 d . .
H12A H 0.8002 0.8875 0.6389 0.055 Uiso 1 1 calc R U
H12B H 0.7769 0.8471 0.5537 0.055 Uiso 1 1 calc R U
H12C H 0.8558 0.8153 0.6284 0.055 Uiso 1 1 calc R U
C13 C 0.7558(5) 0.6861(4) 0.5864(4) 0.047(2) Uani 1 1 d . .
H13A H 0.7354 0.6956 0.5294 0.070 Uiso 1 1 calc R U
H13B H 0.7235 0.6421 0.5960 0.070 Uiso 1 1 calc R U
H13C H 0.8126 0.6685 0.6079 0.070 Uiso 1 1 calc R U
C14 C 0.8661(5) 0.5773(4) 0.8705(4) 0.0292(19) Uani 1 1 d . .
C15 C 0.9518(5) 0.5672(4) 0.8755(5) 0.037(2) Uani 1 1 d . .
H15A H 0.9499 0.5735 0.8227 0.056 Uiso 1 1 calc R U
H15B H 0.9729 0.5114 0.8964 0.056 Uiso 1 1 calc R U
H15C H 0.9874 0.6104 0.9106 0.056 Uiso 1 1 calc R U
C16 C 0.8108(4) 0.5058(4) 0.8188(4) 0.0312(19) Uani 1 1 d . .
H16A H 0.7562 0.5121 0.8160 0.047 Uiso 1 1 calc R U
H16B H 0.8332 0.4513 0.8423 0.047 Uiso 1 1 calc R U
H16C H 0.8080 0.5090 0.7655 0.047 Uiso 1 1 calc R U
C17 C 0.8697(5) 0.5664(4) 0.9541(4) 0.037(2) Uani 1 1 d . .
H17A H 0.9089 0.6062 0.9904 0.056 Uiso 1 1 calc R U
H17B H 0.8866 0.5089 0.9725 0.056 Uiso 1 1 calc R U
H17C H 0.8161 0.5771 0.9521 0.056 Uiso 1 1 calc R U
C18 C 0.5724(4) 0.9027(4) 0.8341(4) 0.0188(16) Uani 1 1 d . .
C19 C 0.5458(4) 0.9730(4) 0.7829(4) 0.0164(16) Uani 1 1 d . .
C20 C 0.4789(4) 1.0193(4) 0.7794(4) 0.0195(16) Uani 1 1 d . .
C21 C 0.4369(4) 0.9866(4) 0.8205(4) 0.0243(17) Uani 1 1 d . .
H21 H 0.3892 1.0152 0.8152 0.029 Uiso 1 1 calc R U
C22 C 0.4589(4) 0.9160(4) 0.8681(4) 0.0195(16) Uani 1 1 d . .
C23 C 0.5297(4) 0.8756(4) 0.8758(4) 0.0203(17) Uani 1 1 d . .
H23 H 0.5491 0.8288 0.9103 0.024 Uiso 1 1 calc R U
C24 C 0.4550(5) 1.1028(4) 0.7339(4) 0.0292(19) Uani 1 1 d . .
C25 C 0.5292(5) 1.1590(4) 0.7537(5) 0.041(2) Uani 1 1 d . .
H25A H 0.5608 1.1615 0.8112 0.061 Uiso 1 1 calc R U
H25B H 0.5114 1.2158 0.7333 0.061 Uiso 1 1 calc R U
H25C H 0.5628 1.1359 0.7294 0.061 Uiso 1 1 calc R U
C26 C 0.4119(5) 1.0865(5) 0.6443(5) 0.049(2) Uani 1 1 d . .
H26A H 0.4503 1.0614 0.6265 0.073 Uiso 1 1 calc R U
H26B H 0.3917 1.1397 0.6165 0.073 Uiso 1 1 calc R U
H26C H 0.3664 1.0479 0.6328 0.073 Uiso 1 1 calc R U
C27 C 0.3956(5) 1.1522(5) 0.7582(5) 0.049(3) Uani 1 1 d . .
H27A H 0.3453 1.1202 0.7428 0.074 Uiso 1 1 calc R U
H27B H 0.3835 1.2069 0.7317 0.074 Uiso 1 1 calc R U
H27C H 0.4207 1.1606 0.8156 0.074 Uiso 1 1 calc R U
C28 C 0.4071(4) 0.8810(4) 0.9078(4) 0.0221(17) Uani 1 1 d . .
C29 C 0.4559(5) 0.8291(6) 0.9804(5) 0.064(3) Uani 1 1 d . .
H29A H 0.4985 0.8641 1.0193 0.095 Uiso 1 1 calc R U
H29B H 0.4807 0.7816 0.9657 0.095 Uiso 1 1 calc R U
H29C H 0.4202 0.8081 1.0033 0.095 Uiso 1 1 calc R U
C30 C 0.3411(5) 0.8268(5) 0.8496(5) 0.056(3) Uani 1 1 d . .
H30A H 0.3048 0.8084 0.8729 0.083 Uiso 1 1 calc R U
H30B H 0.3652 0.7775 0.8367 0.083 Uiso 1 1 calc R U
H30C H 0.3102 0.8590 0.8015 0.083 Uiso 1 1 calc R U
C31 C 0.3678(6) 0.9512(5) 0.9341(5) 0.056(3) Uani 1 1 d . .
H31A H 0.3279 0.9804 0.8876 0.084 Uiso 1 1 calc R U
H31B H 0.4094 0.9911 0.9670 0.084 Uiso 1 1 calc R U
H31C H 0.3406 0.9275 0.9646 0.084 Uiso 1 1 calc R U
C32 C 0.7883(4) 1.0472(4) 0.9554(4) 0.0176(16) Uani 1 1 d . .
C33 C 0.8079(4) 1.0906(4) 0.9007(4) 0.0201(17) Uani 1 1 d . .
C34 C 0.8728(4) 1.1503(4) 0.9295(4) 0.0210(17) Uani 1 1 d . .
C35 C 0.9133(4) 1.1612(4) 1.0111(4) 0.0199(17) Uani 1 1 d . .
H35 H 0.9563 1.2009 1.0306 0.024 Uiso 1 1 calc R U
C36 C 0.8949(4) 1.1174(4) 1.0661(4) 0.0180(16) Uani 1 1 d . .
C37 C 0.8320(4) 1.0604(4) 1.0360(4) 0.0175(16) Uani 1 1 d . .
H37 H 0.8182 1.0291 1.0717 0.021 Uiso 1 1 calc R U
C38 C 0.8990(5) 1.1968(4) 0.8727(4) 0.0291(19) Uani 1 1 d . .
C39 C 0.8282(5) 1.2440(4) 0.8090(4) 0.034(2) Uani 1 1 d . .
H39A H 0.7834 1.2050 0.7817 0.052 Uiso 1 1 calc R U
H39B H 0.8458 1.2686 0.7710 0.052 Uiso 1 1 calc R U
H39C H 0.8101 1.2888 0.8336 0.052 Uiso 1 1 calc R U
C40 C 0.9360(5) 1.1316(4) 0.8363(4) 0.036(2) Uani 1 1 d . .
H40A H 0.9855 1.1081 0.8779 0.055 Uiso 1 1 calc R U
H40B H 0.9491 1.1591 0.7964 0.055 Uiso 1 1 calc R U
H40C H 0.8969 1.0864 0.8115 0.055 Uiso 1 1 calc R U
C41 C 0.9644(5) 1.2635(5) 0.9156(4) 0.045(2) Uani 1 1 d . .
H41A H 0.9444 1.3027 0.9435 0.067 Uiso 1 1 calc R U
H41B H 0.9768 1.2944 0.8768 0.067 Uiso 1 1 calc R U
H41C H 1.0136 1.2358 0.9536 0.067 Uiso 1 1 calc R U
C42 C 0.9464(4) 1.1315(4) 1.1549(4) 0.0227(18) Uani 1 1 d . .
C43 C 0.9147(5) 1.0818(4) 1.2050(4) 0.039(2) Uani 1 1 d . .
H43A H 0.9474 1.0947 1.2609 0.058 Uiso 1 1 calc R U
H43B H 0.9182 1.0216 1.1960 0.058 Uiso 1 1 calc R U
H43C H 0.8581 1.0971 1.1904 0.058 Uiso 1 1 calc R U
C44 C 0.9475(6) 1.2240(4) 1.1754(5) 0.049(3) Uani 1 1 d . .
H44A H 0.9738 1.2562 1.1483 0.074 Uiso 1 1 calc R U
H44B H 0.9776 1.2314 1.2326 0.074 Uiso 1 1 calc R U
H44C H 0.8918 1.2440 1.1584 0.074 Uiso 1 1 calc R U
C45 C 1.0333(5) 1.1025(5) 1.1759(5) 0.051(2) Uani 1 1 d . .
H45A H 1.0559 1.1358 1.1461 0.076 Uiso 1 1 calc R U
H45B H 1.0329 1.0430 1.1624 0.076 Uiso 1 1 calc R U
H45C H 1.0666 1.1102 1.2326 0.076 Uiso 1 1 calc R U
C46 C 0.7418(5) 1.0722(4) 0.6544(4) 0.034(2) Uani 1 1 d . .
H46 H 0.7945 1.0682 0.6965 0.041 Uiso 1 1 calc R U
C47 C 0.7344(5) 1.1079(4) 0.5847(5) 0.035(2) Uani 1 1 d . .
H47 H 0.7812 1.1281 0.5803 0.041 Uiso 1 1 calc R U
C48 C 0.6583(5) 1.1144(4) 0.5202(4) 0.0272(19) Uani 1 1 d . .
C49 C 0.5924(5) 1.0816(4) 0.5328(4) 0.0315(19) Uani 1 1 d . .
H49 H 0.5391 1.0822 0.4914 0.038 Uiso 1 1 calc R U
C50 C 0.6068(5) 1.0490(4) 0.6055(4) 0.0262(18) Uani 1 1 d . .
H50 H 0.5614 1.0291 0.6127 0.031 Uiso 1 1 calc R U
C51 C 0.5677(5) 1.1506(4) 0.3838(4) 0.044(2) Uani 1 1 d . .
H51A H 0.5417 1.0958 0.3794 0.065 Uiso 1 1 calc R U
H51B H 0.5731 1.1626 0.3349 0.065 Uiso 1 1 calc R U
H51C H 0.5345 1.1943 0.3924 0.065 Uiso 1 1 calc R U
C52 C 0.7154(5) 1.1875(5) 0.4409(5) 0.057(3) Uani 1 1 d . .
H52A H 0.7392 1.2318 0.4806 0.086 Uiso 1 1 calc R U
H52B H 0.6965 1.2119 0.3879 0.086 Uiso 1 1 calc R U
H52C H 0.7564 1.1445 0.4481 0.086 Uiso 1 1 calc R U

loop_
_atom_site_aniso_label
_atom_site_aniso_U_11
_atom_site_aniso_U_22
_atom_site_aniso_U_33
_atom_site_aniso_U_23
_atom_site_aniso_U_13
_atom_site_aniso_U_12
Co1 0.0286(6) 0.0190(5) 0.0171(5) 0.0012(4) 0.0108(4) -0.0010(5)
N1 0.015(3) 0.017(3) 0.010(3) -0.002(2) 0.003(3) -0.005(3)
N2 0.029(4) 0.028(3) 0.019(4) 0.004(3) 0.014(3) -0.003(3)
N3 0.045(5) 0.039(4) 0.023(4) 0.012(3) 0.012(4) -0.001(3)
O1 0.033(3) 0.022(3) 0.016(3) 0.006(2) 0.012(2) 0.007(2)
O2 0.023(3) 0.016(2) 0.019(3) 0.005(2) 0.008(2) 0.006(2)
O3 0.034(3) 0.014(2) 0.017(3) 0.000(2) 0.008(2) -0.013(2)
C1 0.022(5) 0.019(4) 0.011(4) -0.001(3) 0.006(3) 0.000(3)
C2 0.025(5) 0.018(4) 0.015(4) 0.001(3) 0.008(4) -0.002(4)
C3 0.019(4) 0.013(3) 0.019(4) 0.005(3) 0.011(3) 0.002(3)
C4 0.018(4) 0.026(4) 0.011(4) 0.002(3) 0.006(3) -0.002(3)
C5 0.013(4) 0.015(4) 0.022(4) 0.006(3) 0.006(3) -0.005(3)
C6 0.020(5) 0.023(4) 0.014(4) -0.008(3) 0.005(4) -0.004(3)
C7 0.035(5) 0.019(4) 0.029(5) -0.008(3) 0.020(4) -0.003(4)
C8 0.017(4) 0.022(4) 0.016(4) -0.006(3) 0.005(3) -0.002(3)
C9 0.020(4) 0.023(4) 0.015(4) 0.000(3) 0.007(3) -0.001(3)
C10 0.042(5) 0.025(4) 0.011(4) -0.007(3) 0.011(4) -0.007(4)
C11 0.041(6) 0.042(5) 0.016(4) 0.004(3) 0.009(4) -0.006(4)
C12 0.052(6) 0.041(5) 0.028(5) -0.001(4) 0.028(5) -0.004(4)
C13 0.082(7) 0.041(5) 0.016(5) -0.007(4) 0.019(5) 0.005(5)
C14 0.039(5) 0.019(4) 0.027(5) -0.004(3) 0.013(4) -0.003(4)
C15 0.040(6) 0.024(4) 0.045(6) -0.002(4) 0.015(5) 0.002(4)
C16 0.041(5) 0.020(4) 0.033(5) -0.003(3) 0.017(4) 0.001(4)
C17 0.056(6) 0.020(4) 0.030(5) 0.002(3) 0.012(5) 0.004(4)
C18 0.017(4) 0.020(4) 0.018(4) -0.002(3) 0.006(3) 0.004(3)
C19 0.021(4) 0.015(4) 0.012(4) 0.001(3) 0.006(3) 0.000(3)
C20 0.022(4) 0.015(3) 0.019(4) -0.002(3) 0.006(3) 0.006(4)
C21 0.024(4) 0.028(4) 0.022(4) 0.001(3) 0.012(4) 0.003(4)
C22 0.016(4) 0.022(4) 0.015(4) -0.001(3) 0.002(3) 0.000(4)
C23 0.026(5) 0.017(4) 0.019(4) 0.003(3) 0.010(4) -0.001(4)
C24 0.038(5) 0.019(4) 0.036(5) 0.008(3) 0.020(4) 0.005(4)
C25 0.056(6) 0.023(4) 0.047(6) 0.015(4) 0.026(5) 0.008(4)
C26 0.062(7) 0.038(5) 0.039(6) 0.017(4) 0.015(5) 0.016(5)
C27 0.058(7) 0.032(5) 0.072(7) 0.025(4) 0.040(6) 0.025(5)
C28 0.020(4) 0.023(4) 0.025(4) 0.000(3) 0.011(4) -0.002(4)
C29 0.045(6) 0.095(7) 0.066(7) 0.046(6) 0.038(6) 0.018(6)
C30 0.055(7) 0.067(6) 0.059(7) -0.018(5) 0.039(6) -0.028(5)
C31 0.077(7) 0.041(5) 0.081(7) 0.008(5) 0.062(6) 0.004(5)
C32 0.020(4) 0.013(3) 0.020(4) -0.003(3) 0.010(4) 0.001(3)
C33 0.024(5) 0.019(4) 0.012(4) 0.001(3) 0.003(4) -0.004(4)
C34 0.028(5) 0.020(4) 0.017(4) -0.005(3) 0.011(4) -0.013(4)
C35 0.024(5) 0.013(4) 0.023(4) -0.004(3) 0.010(4) -0.007(3)
C36 0.017(4) 0.018(4) 0.018(4) -0.003(3) 0.007(4) -0.003(3)
C37 0.021(4) 0.019(4) 0.014(4) 0.000(3) 0.008(4) 0.002(4)
C38 0.040(5) 0.026(4) 0.024(5) 0.003(3) 0.016(4) -0.010(4)
C39 0.057(6) 0.025(4) 0.032(5) 0.007(4) 0.029(5) -0.005(4)
C40 0.039(6) 0.043(5) 0.033(5) 0.005(4) 0.021(4) -0.005(4)
C41 0.056(6) 0.045(5) 0.035(5) 0.006(4) 0.021(5) -0.021(5)
C42 0.029(5) 0.024(4) 0.017(4) -0.008(3) 0.011(4) -0.007(4)
C43 0.049(6) 0.047(5) 0.017(4) -0.004(4) 0.012(4) -0.013(4)
C44 0.098(8) 0.024(4) 0.034(5) -0.008(4) 0.036(5) -0.015(5)
C45 0.037(6) 0.074(6) 0.036(6) -0.012(5) 0.011(5) 0.000(5)
C46 0.034(5) 0.050(5) 0.022(5) 0.009(4) 0.014(4) 0.004(4)
C47 0.033(5) 0.041(5) 0.033(5) 0.012(4) 0.017(5) -0.005(4)
C48 0.045(6) 0.022(4) 0.015(4) 0.004(3) 0.013(4) -0.004(4)
C49 0.036(5) 0.030(4) 0.021(4) 0.002(3) 0.004(4) -0.006(4)
C50 0.030(5) 0.026(4) 0.017(4) 0.001(3) 0.004(4) -0.006(4)
C51 0.074(7) 0.030(4) 0.024(5) 0.004(4) 0.019(5) -0.009(5)
C52 0.057(7) 0.072(6) 0.057(7) 0.029(5) 0.038(6) -0.010(5)

loop_
_atom_type_symbol
_atom_type_description
_atom_type_scat_dispersion_real
_atom_type_scat_dispersion_imag
_atom_type_scat_source
C C 0.0033 0.0016 'International Tables Vol C Tables 4.2.6.8 and 6.1.1.4'
H H 0.0000 0.0000 'International Tables Vol C Tables 4.2.6.8 and 6.1.1.4'
N N 0.0061 0.0033 'International Tables Vol C Tables 4.2.6.8 and 6.1.1.4'
O O 0.0106 0.0060 'International Tables Vol C Tables 4.2.6.8 and 6.1.1.4'
Co Co 0.3494 0.9721 'International Tables Vol C Tables 4.2.6.8 and 6.1.1.4'

loop_
_geom_angle_atom_site_label_1
_geom_angle_atom_site_label_2
_geom_angle_atom_site_label_3
_geom_angle
O1 Co1 O3 116.8(2)
O1 Co1 O2 123.89(19)
O3 Co1 O2 118.76(18)
O1 Co1 N1 92.6(2)
O3 Co1 N1 92.75(19)
O2 Co1 N1 91.8(2)
O1 Co1 N2 85.9(2)
O3 Co1 N2 88.7(2)
O2 Co1 N2 88.3(2)
N1 Co1 N2 178.3(2)
C1 N1 C3 109.4(5)
C1 N1 C2 110.2(4)
C3 N1 C2 110.4(5)
C1 N1 Co1 110.3(4)
C3 N1 Co1 109.6(3)
C2 N1 Co1 106.9(4)
C50 N2 C46 115.5(6)
C50 N2 Co1 124.2(5)
C46 N2 Co1 120.0(5)
C48 N3 C51 120.4(6)
C48 N3 C52 120.3(7)
C51 N3 C52 119.3(6)
C5 O1 Co1 129.6(4)
C19 O2 Co1 128.7(4)
C33 O3 Co1 129.8(4)
N1 C1 C4 112.5(5)
C18 C2 N1 112.7(5)
C32 C3 N1 113.7(5)
C5 C4 C9 120.8(6)
C5 C4 C1 118.2(5)
C9 C4 C1 121.0(6)
O1 C5 C4 120.3(6)
O1 C5 C6 119.8(6)
C4 C5 C6 119.9(6)
C7 C6 C5 117.0(6)
C7 C6 C10 122.2(6)
C5 C6 C10 120.7(6)
C6 C7 C8 123.8(6)
C9 C8 C7 117.8(6)
C9 C8 C14 122.3(6)
C7 C8 C14 119.8(6)
C8 C9 C4 120.7(6)
C11 C10 C12 109.8(6)
C11 C10 C6 110.9(5)
C12 C10 C6 110.4(6)
C11 C10 C13 106.8(6)
C12 C10 C13 107.6(6)
C6 C10 C13 111.3(5)
C15 C14 C17 109.0(6)
C15 C14 C8 109.1(6)
C17 C14 C8 111.9(5)
C15 C14 C16 109.6(6)
C17 C14 C16 106.4(5)
C8 C14 C16 110.8(6)
C23 C18 C19 121.0(6)
C23 C18 C2 121.7(6)
C19 C18 C2 117.2(6)
O2 C19 C20 122.5(5)
O2 C19 C18 118.5(5)
C20 C19 C18 119.0(6)
C21 C20 C19 116.7(6)
C21 C20 C24 122.3(6)
C19 C20 C24 120.9(6)
C22 C21 C20 125.6(6)
C21 C22 C23 116.2(6)
C21 C22 C28 122.5(6)
C23 C22 C28 121.3(6)
C18 C23 C22 121.2(6)
C25 C24 C20 111.0(6)
C25 C24 C26 110.4(6)
C20 C24 C26 110.5(5)
C25 C24 C27 106.7(6)
C20 C24 C27 110.0(5)
C26 C24 C27 108.1(7)
C30 C28 C29 108.6(6)
C30 C28 C31 108.3(7)
C29 C28 C31 106.7(6)
C30 C28 C22 109.0(6)
C29 C28 C22 112.6(6)
C31 C28 C22 111.4(5)
C37 C32 C33 120.8(6)
C37 C32 C3 120.2(6)
C33 C32 C3 118.9(6)
O3 C33 C32 121.2(6)
O3 C33 C34 120.1(6)
C32 C33 C34 118.7(6)
C35 C34 C33 117.4(6)
C35 C34 C38 121.7(6)
C33 C34 C38 120.9(6)
C34 C35 C36 124.3(6)
C37 C36 C35 116.6(6)
C37 C36 C42 123.6(6)
C35 C36 C42 119.7(6)
C36 C37 C32 122.2(6)
C39 C38 C34 111.7(6)
C39 C38 C41 106.0(5)
C34 C38 C41 112.0(6)
C39 C38 C40 111.6(6)
C34 C38 C40 107.9(5)
C41 C38 C40 107.6(6)
C43 C42 C44 108.5(5)
C43 C42 C45 108.1(6)
C44 C42 C45 109.1(6)
C43 C42 C36 112.0(6)
C44 C42 C36 110.6(6)
C45 C42 C36 108.6(5)
N2 C46 C47 124.2(7)
C46 C47 C48 120.4(7)
N3 C48 C47 122.9(7)
N3 C48 C49 121.9(7)
C47 C48 C49 115.3(6)
C50 C49 C48 119.2(7)
N2 C50 C49 125.4(7)

loop_
_geom_bond_atom_site_label_1
_geom_bond_atom_site_label_2
_geom_bond_distance
Co1 O1 1.883(4)
Co1 O3 1.895(4)
Co1 O2 1.895(4)
Co1 N1 1.945(5)
Co1 N2 1.990(5)
N1 C1 1.495(8)
N1 C3 1.501(7)
N1 C2 1.522(8)
N2 C50 1.331(8)
N2 C46 1.342(8)
N3 C48 1.365(8)
N3 C51 1.453(10)
N3 C52 1.454(9)
O1 C5 1.358(7)
O2 C19 1.358(7)
O3 C33 1.348(7)
C1 C4 1.509(8)
C2 C18 1.487(8)
C3 C32 1.495(9)
C4 C5 1.396(8)
C4 C9 1.406(8)
C5 C6 1.421(8)
C6 C7 1.389(9)
C6 C10 1.544(8)
C7 C8 1.410(8)
C8 C9 1.371(8)
C8 C14 1.554(9)
C10 C11 1.533(10)
C10 C12 1.533(9)
C10 C13 1.556(9)
C14 C15 1.537(10)
C14 C17 1.548(9)
C14 C16 1.554(9)
C18 C23 1.387(8)
C18 C19 1.418(8)
C19 C20 1.403(8)
C20 C21 1.399(8)
C20 C24 1.537(9)
C21 C22 1.383(8)
C22 C23 1.395(9)
C22 C28 1.537(9)
C24 C25 1.531(10)
C24 C26 1.541(10)
C24 C27 1.558(9)
C28 C30 1.503(10)
C28 C29 1.512(10)
C28 C31 1.520(9)
C32 C37 1.389(8)
C32 C33 1.403(8)
C33 C34 1.432(9)
C34 C35 1.395(9)
C34 C38 1.531(9)
C35 C36 1.399(8)
C36 C37 1.380(9)
C36 C42 1.538(9)
C38 C39 1.529(10)
C38 C41 1.541(10)
C38 C40 1.549(9)
C42 C43 1.518(9)
C42 C44 1.518(8)
C42 C45 1.534(10)
C46 C47 1.376(9)
C47 C48 1.402(10)
C48 C49 1.420(10)
C49 C50 1.375(9)

loop_
_geom_torsion_atom_site_label_1
_geom_torsion_atom_site_label_2
_geom_torsion_atom_site_label_3
_geom_torsion_atom_site_label_4
_geom_torsion
O3 Co1 O1 C5 101.4(5)
O2 Co1 O1 C5 -87.0(5)
N1 Co1 O1 C5 7.0(5)
N2 Co1 O1 C5 -172.2(5)
O1 Co1 O2 C19 102.3(5)
O3 Co1 O2 C19 -86.2(5)
N1 Co1 O2 C19 7.9(5)
N2 Co1 O2 C19 -173.8(5)
O1 Co1 O3 C33 -96.4(5)
O2 Co1 O3 C33 91.6(5)
N1 Co1 O3 C33 -2.0(5)
N2 Co1 O3 C33 178.9(5)
C3 N1 C1 C4 169.5(5)
C2 N1 C1 C4 47.9(6)
Co1 N1 C1 C4 -69.9(5)
C1 N1 C2 C18 164.8(5)
C3 N1 C2 C18 43.8(7)
Co1 N1 C2 C18 -75.3(5)
C1 N1 C3 C32 51.7(6)
C2 N1 C3 C32 173.2(5)
Co1 N1 C3 C32 -69.3(6)
N1 C1 C4 C5 52.8(8)
N1 C1 C4 C9 -128.7(6)
Co1 O1 C5 C4 -26.6(9)
Co1 O1 C5 C6 155.9(5)
C9 C4 C5 O1 179.5(6)
C1 C4 C5 O1 -2.1(9)
C9 C4 C5 C6 -3.0(10)
C1 C4 C5 C6 175.4(6)
O1 C5 C6 C7 178.6(6)
C4 C5 C6 C7 1.0(9)
O1 C5 C6 C10 -4.5(9)
C4 C5 C6 C10 178.0(6)
C5 C6 C7 C8 1.0(10)
C10 C6 C7 C8 -175.9(6)
C6 C7 C8 C9 -0.9(10)
C6 C7 C8 C14 -178.8(7)
C7 C8 C9 C4 -1.1(10)
C14 C8 C9 C4 176.7(6)
C5 C4 C9 C8 3.1(10)
C1 C4 C9 C8 -175.3(6)
C7 C6 C10 C11 119.3(7)
C5 C6 C10 C11 -57.5(8)
C7 C6 C10 C12 -118.8(7)
C5 C6 C10 C12 64.4(8)
C7 C6 C10 C13 0.5(9)
C5 C6 C10 C13 -176.2(6)
C9 C8 C14 C15 -105.4(7)
C7 C8 C14 C15 72.4(8)
C9 C8 C14 C17 15.3(9)
C7 C8 C14 C17 -167.0(6)
C9 C8 C14 C16 133.9(7)
C7 C8 C14 C16 -48.4(8)
N1 C2 C18 C23 -126.0(6)
N1 C2 C18 C19 49.8(7)
Co1 O2 C19 C20 143.3(5)
Co1 O2 C19 C18 -36.2(8)
C23 C18 C19 O2 -175.6(6)
C2 C18 C19 O2 8.6(9)
C23 C18 C19 C20 4.9(10)
C2 C18 C19 C20 -170.9(6)
O2 C19 C20 C21 173.2(6)
C18 C19 C20 C21 -7.3(9)
O2 C19 C20 C24 -8.0(9)
C18 C19 C20 C24 171.5(6)
C19 C20 C21 C22 4.6(10)
C24 C20 C21 C22 -174.2(6)
C20 C21 C22 C23 0.9(10)
C20 C21 C22 C28 -176.6(6)
C19 C18 C23 C22 0.8(10)
C2 C18 C23 C22 176.5(6)
C21 C22 C23 C18 -3.6(9)
C28 C22 C23 C18 173.9(6)
C21 C20 C24 C25 132.1(7)
C19 C20 C24 C25 -46.6(8)
C21 C20 C24 C26 -105.0(8)
C19 C20 C24 C26 76.2(8)
C21 C20 C24 C27 14.2(10)
C19 C20 C24 C27 -164.5(6)
C21 C22 C28 C30 83.0(8)
C23 C22 C28 C30 -94.4(8)
C21 C22 C28 C29 -156.4(7)
C23 C22 C28 C29 26.3(9)
C21 C22 C28 C31 -36.5(9)
C23 C22 C28 C31 146.2(7)
N1 C3 C32 C37 -131.9(6)
N1 C3 C32 C33 50.4(8)
Co1 O3 C33 C32 -17.9(9)
Co1 O3 C33 C34 162.1(5)
C37 C32 C33 O3 178.7(6)
C3 C32 C33 O3 -3.6(9)
C37 C32 C33 C34 -1.3(9)
C3 C32 C33 C34 176.4(6)
O3 C33 C34 C35 -179.6(6)
C32 C33 C34 C35 0.5(9)
O3 C33 C34 C38 -2.5(9)
C32 C33 C34 C38 177.5(6)
C33 C34 C35 C36 0.3(10)
C38 C34 C35 C36 -176.7(6)
C34 C35 C36 C37 -0.3(10)
C34 C35 C36 C42 177.1(6)
C35 C36 C37 C32 -0.6(9)
C42 C36 C37 C32 -177.9(6)
C33 C32 C37 C36 1.4(10)
C3 C32 C37 C36 -176.3(6)
C35 C34 C38 C39 -126.9(7)
C33 C34 C38 C39 56.2(8)
C35 C34 C38 C41 -8.2(9)
C33 C34 C38 C41 174.9(6)
C35 C34 C38 C40 110.1(7)
C33 C34 C38 C40 -66.8(8)
C37 C36 C42 C43 -5.5(9)
C35 C36 C42 C43 177.3(6)
C37 C36 C42 C44 -126.6(7)
C35 C36 C42 C44 56.2(8)
C37 C36 C42 C45 113.8(7)
C35 C36 C42 C45 -63.4(8)
C50 N2 C46 C47 0.9(10)
Co1 N2 C46 C47 175.9(6)
N2 C46 C47 C48 -0.9(12)
C51 N3 C48 C47 176.7(7)
C52 N3 C48 C47 -4.3(11)
C51 N3 C48 C49 -3.1(10)
C52 N3 C48 C49 175.9(7)
C46 C47 C48 N3 179.7(7)
C46 C47 C48 C49 -0.5(10)
N3 C48 C49 C50 -178.4(6)
C47 C48 C49 C50 1.8(10)
C46 N2 C50 C49 0.5(10)
Co1 N2 C50 C49 -174.2(5)
C48 C49 C50 N2 -2.0(11)
